data_2106751
loop_
_publ_author_name
'Brown, G.M.'
'Strydom, O.A.W.'

_publ_section_title
;
 Tripotassium hydroxylaminetrisulfonate sesquihydrate, neutron data
;
_journal_name_full 'Acta Crystallographica B (24,1968-38,1982)'
_journal_page_first 1591
_journal_page_last 1594
_journal_volume 33
_journal_year 1977
_chemical_formula_sum 'H3 K3 N O11.5 S3'
_chemical_name_systematic 'K3 (O N (S O3)3) (H2 O)1.5'
_space_group_IT_number 15
_symmetry_space_group_name_Hall '-I 2yc'
_symmetry_space_group_name_H-M 'I 1 2/c 1'
_cell_angle_alpha 90
_cell_angle_beta 92.08
_cell_angle_gamma 90
_cell_formula_units_Z 8
_cell_length_a 25.5873
_cell_length_b 6.7771
_cell_length_c 13.9694
_cell_volume 2420.805
_citation_journal_id_ASTM ACBCAR
_cod_data_source_file Brown_ACBCAR_1977_996.cif
_cod_data_source_block H3K3N1O11.5S3
_cod_original_sg_symbol_Hall '-C 2yc (x,y,-x+z)'
_cod_original_formula_sum 'H3 K3 N1 O11.5 S3'
_cod_database_code 2106751

loop_
_symmetry_equiv_pos_as_xyz
x,y,z
-x,y,-z+1/2
-x,-y,-z
x,-y,z-1/2
x+1/2,y+1/2,z+1/2
-x+1/2,y+1/2,-z+1
-x+1/2,-y+1/2,-z+1/2
x+1/2,-y+1/2,z

loop_
_atom_site_label
_atom_site_type_symbol
_atom_site_fract_x
_atom_site_fract_y
_atom_site_fract_z
_atom_site_occupancy
_atom_site_U_iso_or_equiv
O10 O-2 0.14351 0.00865 0.15021 1 0.0
K1 K+1 0.08099 0.63807 -0.01248 1 0.0
H1 H+1 0.02082 0.49083 0.21282 1 0.0
S2 S+6 0.0558 0.131 0.07912 1 0.0
H2 H+1 0.16972 0.29025 -0.03754 1 0.0
S1 S+6 0.12627 0.3451 0.22206 1 0.0
H3 H+1 0.18139 0.41606 -0.12382 1 0.0
K3 K+1 0.23345 -0.03017 -0.1519 1 0.0
O12 O-2 0.15487 0.34402 -0.09479 1 0.0
O9 O-2 0.17615 -0.17099 0.01047 1 0.0
O4 O-2 0.0671 0.03212 -0.00869 1 0.0
O5 O-2 0.03262 0.00385 0.14773 1 0.0
O6 O-2 0.03138 0.32006 0.06693 1 0.0
O7 O-2 0.21687 0.13592 0.05447 1 0.0
O8 O-2 0.22682 -0.14665 0.15976 1 0.0
O11 O-2 0 0.57316 0.25 1 0.0
O3 O-2 0.09493 0.26297 0.29615 1 0.0
N1 N-1 0.11906 0.1912 0.12231 1 0.0
S3 S+6 0.19539 -0.04789 0.08723 1 0.0
K2 K+1 0.07142 0.85213 0.30878 1 0.0
O2 O-2 0.10815 0.53203 0.18493 1 0.0
O1 O-2 0.18155 0.33612 0.24458 1 0.0
